data_7103400
loop_
_publ_author_name
'Arbaoui, Abdessamad'
'Redshaw, Carl'
'Hughes, David L'

_publ_section_title
;
 Multinuclear alkylaluminium macrocyclic Schiff base complexes:
 influence of procatalyst structure on the ring opening polymerisation
 of epsilon-caprolactone.
;
_journal_issue 39
_journal_name_full 'Chemical communications (Cambridge, England)'
_journal_page_first 4717
_journal_page_last 4719
_journal_paper_doi 10.1039/b810417d
_journal_year 2008
_chemical_absolute_configuration ad
_chemical_formula_moiety 'C58 H70 Al2 N4 O2'
_chemical_formula_structural '[(Al Me2)2 (L)]'
_chemical_formula_sum 'C58 H70 Al2 N4 O2'
_chemical_formula_weight 909.14
_chemical_name_common 'Compound 3'
_chemical_name_systematic
;
?
;
_space_group_IT_number 1
_symmetry_cell_setting triclinic
_symmetry_space_group_name_Hall 'P 1'
_symmetry_space_group_name_H-M 'P 1'
_atom_sites_solution_hydrogens geom
_atom_sites_solution_primary direct
_atom_sites_solution_secondary difmap
_audit_creation_method 'SHELXL-97 and CrysAlis RED'
_cell_angle_alpha 113.895(9)
_cell_angle_beta 109.772(8)
_cell_angle_gamma 99.385(7)
_cell_formula_units_Z 1
_cell_length_a 10.8444(9)
_cell_length_b 12.1356(11)
_cell_length_c 12.3556(11)
_cell_measurement_temperature 140(1)
_cell_volume 1311.2(2)
_computing_cell_refinement
;
CrysAlis RED, Oxford Diffraction Ltd., Version 1.171.29.9
;
_computing_data_collection
;
CrysAlis CCD, Oxford Diffraction Ltd., Version 1.171.29.9
;
_computing_data_reduction
;
CrysAlis RED, Oxford Diffraction Ltd., Version 1.171.29.9
;
_computing_molecular_graphics 'ORTEP (Johnson, 1971)'
_computing_publication_material 'SHELXL-97 (Sheldrick, 1997b)'
_computing_structure_refinement 'SHELXL-97 (Sheldrick, 1997b)'
_computing_structure_solution 'SHELXS-97 (Sheldrick, 1997a)'
_diffrn_ambient_temperature 140(1)
_diffrn_detector_area_resol_mean 16.0050
_diffrn_measured_fraction_theta_full 0.992
_diffrn_measured_fraction_theta_max 0.992
_diffrn_measurement_device_type 'Oxford Diffraction Xcalibur 3/CCD'
_diffrn_measurement_method 'Thin slice \f and \w scans'
_diffrn_radiation_monochromator graphite
_diffrn_radiation_source 'Enhance (Mo) X-ray Source'
_diffrn_radiation_type Mo-K\a
_diffrn_radiation_wavelength 0.71073
_diffrn_reflns_av_R_equivalents 0.0193
_diffrn_reflns_av_sigmaI/netI 0.0442
_diffrn_reflns_limit_h_max 14
_diffrn_reflns_limit_h_min -14
_diffrn_reflns_limit_k_max 15
_diffrn_reflns_limit_k_min -15
_diffrn_reflns_limit_l_max 16
_diffrn_reflns_limit_l_min -15
_diffrn_reflns_number 17941
_diffrn_reflns_theta_full 27.50
_diffrn_reflns_theta_max 27.50
_diffrn_reflns_theta_min 4.00
_exptl_absorpt_coefficient_mu 0.100
_exptl_absorpt_correction_T_max 1.008
_exptl_absorpt_correction_T_min 0.991
_exptl_absorpt_correction_type multi-scan
_exptl_absorpt_process_details
;
CrysAlis RED, Oxford Diffraction Ltd., Version 1.171.29.9
Empirical absorption correction using spherical harmonics,
implemented in SCALE3 ABSPACK scaling algorithm.
;
_exptl_crystal_colour 'pale yellow'
_exptl_crystal_density_diffrn 1.151
_exptl_crystal_density_method 'not measured'
_exptl_crystal_description prism
_exptl_crystal_F_000 488
_exptl_crystal_size_max 0.63
_exptl_crystal_size_mid 0.38
_exptl_crystal_size_min 0.18
_refine_diff_density_max 0.250
_refine_diff_density_min -0.179
_refine_diff_density_rms 0.035
_refine_ls_abs_structure_details 'Flack H D (1983), Acta Cryst. A39, 876-881'
_refine_ls_abs_structure_Flack -0.09(8)
_refine_ls_extinction_method none
_refine_ls_goodness_of_fit_ref 0.968
_refine_ls_hydrogen_treatment mixed
_refine_ls_matrix_type full
_refine_ls_number_parameters 630
_refine_ls_number_reflns 11514
_refine_ls_number_restraints 3
_refine_ls_restrained_S_all 0.968
_refine_ls_R_factor_all 0.0439
_refine_ls_R_factor_gt 0.0351
_refine_ls_shift/su_max 0.001
_refine_ls_shift/su_mean 0.000
_refine_ls_structure_factor_coef Fsqd
_refine_ls_weighting_details 'calc w=1/[\s^2^(Fo^2^)+(0.0502P)^2^+0.0000P] where P=(Fo^2^+2Fc^2^)/3'
_refine_ls_weighting_scheme calc
_refine_ls_wR_factor_gt 0.0789
_refine_ls_wR_factor_ref 0.0815
_reflns_number_gt 9879
_reflns_number_total 11514
_reflns_threshold_expression I>2sigma(I)
_cod_data_source_file b810417d.txt
_cod_data_source_block abdea8
_cod_depositor_comments
;
The following automatic conversions were performed:
'_symmetry_cell_setting' value 'Triclinic' changed to 'triclinic'
according to '/home/saulius/struct/CIF-dictionaries/cif_core.dic'
dictionary named 'cif_core.dic' version 2.4.1 from 2010-06-29.

Automatic conversion script
Id: cif_fix_enum 1527 2010-12-29 10:47:43Z saulius 
;
_cod_original_sg_symbol_H-M P1
_cod_database_code 7103400

loop_
_symmetry_equiv_pos_as_xyz
'x, y, z'

loop_
_atom_site_label
_atom_site_type_symbol
_atom_site_fract_x
_atom_site_fract_y
_atom_site_fract_z
_atom_site_U_iso_or_equiv
_atom_site_adp_type
_atom_site_occupancy
_atom_site_symmetry_multiplicity
_atom_site_calc_flag
_atom_site_refinement_flags
_atom_site_disorder_assembly
_atom_site_disorder_group
Al1 Al 0.36092(5) 0.61127(5) 0.45620(5) 0.01797(11) Uani 1 1 d . A .
Al2 Al 0.96106(5) 0.74556(5) 0.70853(5) 0.01726(11) Uani 1 1 d . . .
O1 O 0.45190(12) 0.72506(11) 0.42877(11) 0.0199(3) Uani 1 1 d . . .
C11 C 0.47199(17) 0.85021(16) 0.48719(16) 0.0172(3) Uani 1 1 d . . .
C12 C 0.47597(17) 0.91487(16) 0.61353(16) 0.0176(3) Uani 1 1 d . . .
C13 C 0.48747(18) 1.04504(17) 0.66871(17) 0.0201(4) Uani 1 1 d . . .
H13 H 0.4911 1.0866 0.7522 0.024 Uiso 1 1 calc R . .
C14 C 0.49349(18) 1.11283(17) 0.60338(17) 0.0195(3) Uani 1 1 d . . .
C141 C 0.4830(2) 1.24744(17) 0.65201(18) 0.0233(4) Uani 1 1 d . . .
C142 C 0.4962(3) 1.3047(2) 0.7917(2) 0.0410(5) Uani 1 1 d . . .
H14A H 0.4261 1.2476 0.7943 0.062 Uiso 1 1 calc R . .
H14B H 0.4835 1.3864 0.8170 0.062 Uiso 1 1 calc R . .
H14C H 0.5872 1.3162 0.8518 0.062 Uiso 1 1 calc R . .
C143 C 0.3370(2) 1.2330(2) 0.5577(2) 0.0375(5) Uani 1 1 d . . .
H14D H 0.2662 1.1748 0.5584 0.056 Uiso 1 1 calc R . .
H14E H 0.3284 1.1999 0.4695 0.056 Uiso 1 1 calc R . .
H14F H 0.3259 1.3154 0.5868 0.056 Uiso 1 1 calc R . .
C144 C 0.5954(2) 1.3392(2) 0.6498(2) 0.0352(5) Uani 1 1 d . . .
H14G H 0.5875 1.3043 0.5618 0.053 Uiso 1 1 calc R . .
H14H H 0.6861 1.3498 0.7097 0.053 Uiso 1 1 calc R . .
H14I H 0.5831 1.4211 0.6764 0.053 Uiso 1 1 calc R . .
C15 C 0.49648(18) 1.04762(17) 0.48149(17) 0.0199(4) Uani 1 1 d . . .
H15 H 0.5049 1.0926 0.4372 0.024 Uiso 1 1 calc R . .
C16 C 0.48772(17) 0.92060(16) 0.42343(16) 0.0179(3) Uani 1 1 d . . .
C17 C 0.47259(18) 0.85329(17) 0.28315(16) 0.0203(4) Uani 1 1 d . . .
H17 H 0.5103 0.9196 0.2654 0.024 Uiso 1 1 calc R . .
C171 C 0.3169(2) 0.7851(2) 0.18571(18) 0.0302(4) Uani 1 1 d . . .
H17A H 0.3065 0.7432 0.0968 0.045 Uiso 1 1 calc R . .
H17B H 0.2707 0.8471 0.1954 0.045 Uiso 1 1 calc R . .
H17C H 0.2761 0.7223 0.2038 0.045 Uiso 1 1 calc R . .
N18 N 0.54356(15) 0.75990(14) 0.25586(14) 0.0197(3) Uani 1 1 d . . .
C21 C 0.68737(18) 0.79762(16) 0.29812(16) 0.0184(3) Uani 1 1 d . . .
C22 C 0.77346(19) 0.92688(17) 0.36589(18) 0.0236(4) Uani 1 1 d . . .
H22 H 0.7351 0.9909 0.3889 0.028 Uiso 1 1 calc R . .
C23 C 0.9148(2) 0.96078(19) 0.3991(2) 0.0309(4) Uani 1 1 d . . .
H23 H 0.9700 1.0471 0.4436 0.037 Uiso 1 1 calc R . .
C24 C 0.9744(2) 0.8677(2) 0.3670(2) 0.0368(5) Uani 1 1 d . . .
H24 H 1.0693 0.8903 0.3893 0.044 Uiso 1 1 calc R . .
C25 C 0.8899(2) 0.7400(2) 0.3008(2) 0.0305(4) Uani 1 1 d . . .
H25 H 0.9300 0.6771 0.2791 0.037 Uiso 1 1 calc R . .
C26 C 0.74849(19) 0.70195(17) 0.26547(17) 0.0214(4) Uani 1 1 d . . .
C27 C 0.66282(19) 0.56008(17) 0.18999(17) 0.0232(4) Uani 1 1 d . . .
H27A H 0.6945 0.5150 0.1258 0.028 Uiso 1 1 calc R . .
H27B H 0.5658 0.5482 0.1416 0.028 Uiso 1 1 calc R . .
C28 C 0.67212(19) 0.50015(17) 0.27907(17) 0.0237(4) Uani 1 1 d . . .
H28A H 0.7699 0.5238 0.3371 0.028 Uiso 1 1 calc R . .
H28B H 0.6280 0.5370 0.3344 0.028 Uiso 1 1 calc R . .
C31 C 0.60510(17) 0.35494(16) 0.20614(16) 0.0190(3) Uani 1 1 d . . .
C32 C 0.50586(19) 0.28669(18) 0.07401(18) 0.0246(4) Uani 1 1 d . . .
H32 H 0.4751 0.3321 0.0316 0.030 Uiso 1 1 calc R . .
C33 C 0.45112(18) 0.15338(18) 0.00318(17) 0.0243(4) Uani 1 1 d . . .
H33 H 0.3841 0.1103 -0.0848 0.029 Uiso 1 1 calc R . .
C34 C 0.49737(18) 0.08585(18) 0.06499(18) 0.0240(4) Uani 1 1 d . . .
H34 H 0.4639 -0.0036 0.0176 0.029 Uiso 1 1 calc R . .
C35 C 0.59316(18) 0.14984(17) 0.19698(17) 0.0225(4) Uani 1 1 d . . .
H35 H 0.6235 0.1028 0.2375 0.027 Uiso 1 1 calc R . .
C36 C 0.64535(17) 0.28429(16) 0.27084(16) 0.0181(3) Uani 1 1 d . . .
N37 N 0.73145(16) 0.34760(15) 0.40668(14) 0.0207(3) Uani 1 1 d . . .
C38 C 0.84393(18) 0.30537(16) 0.46181(16) 0.0195(4) Uani 1 1 d . . .
H38 H 0.8038 0.2124 0.4252 0.023 Uiso 1 1 calc R . .
C381 C 0.9594(2) 0.3291(2) 0.42188(19) 0.0323(5) Uani 1 1 d . . .
H38A H 0.9202 0.2881 0.3271 0.048 Uiso 1 1 calc R . .
H38B H 1.0276 0.2944 0.4539 0.048 Uiso 1 1 calc R . .
H38C H 1.0032 0.4199 0.4594 0.048 Uiso 1 1 calc R . .
O4 O 0.91586(13) 0.57518(11) 0.63566(11) 0.0214(3) Uani 1 1 d . . .
C41 C 0.93165(17) 0.50042(16) 0.68987(16) 0.0171(3) Uani 1 1 d . . .
C42 C 0.90053(16) 0.36829(16) 0.61103(16) 0.0176(3) Uani 1 1 d . . .
C43 C 0.92729(18) 0.29492(17) 0.67160(18) 0.0213(4) Uani 1 1 d . . .
H43 H 0.9078 0.2079 0.6180 0.026 Uiso 1 1 calc R . .
C44 C 0.98187(19) 0.34362(17) 0.80850(18) 0.0241(4) Uani 1 1 d . A .
C441 C 1.0140(2) 0.25951(19) 0.8719(2) 0.0336(5) Uani 1 1 d . . .
C442 C 1.0186(17) 0.1378(13) 0.7772(13) 0.153(8) Uani 0.50 1 d P A 1
H44A H 1.0942 0.1572 0.7565 0.230 Uiso 0.50 1 calc PR A 1
H44B H 0.9320 0.0936 0.6976 0.230 Uiso 0.50 1 calc PR A 1
H44C H 1.0327 0.0842 0.8166 0.230 Uiso 0.50 1 calc PR A 1
C443 C 1.1578(10) 0.3358(11) 0.9909(10) 0.073(3) Uani 0.50 1 d P A 1
H44D H 1.2253 0.3582 0.9623 0.109 Uiso 0.50 1 calc PR A 1
H44E H 1.1837 0.2845 1.0308 0.109 Uiso 0.50 1 calc PR A 1
H44F H 1.1549 0.4128 1.0544 0.109 Uiso 0.50 1 calc PR A 1
C444 C 0.9075(10) 0.2337(10) 0.9187(11) 0.085(3) Uani 0.50 1 d P A 1
H44G H 0.8970 0.3129 0.9687 0.128 Uiso 0.50 1 calc PR A 1
H44H H 0.9378 0.1964 0.9738 0.128 Uiso 0.50 1 calc PR A 1
H44I H 0.8194 0.1752 0.8437 0.128 Uiso 0.50 1 calc PR A 1
C445 C 1.0797(11) 0.1693(11) 0.8078(10) 0.061(3) Uani 0.50 1 d P A 2
H44J H 1.0980 0.1180 0.8494 0.091 Uiso 0.50 1 calc PR A 2
H44K H 1.1659 0.2181 0.8179 0.091 Uiso 0.50 1 calc PR A 2
H44L H 1.0171 0.1142 0.7154 0.091 Uiso 0.50 1 calc PR A 2
C446 C 1.1052(13) 0.3361(9) 1.0188(8) 0.094(5) Uani 0.50 1 d P A 2
H44M H 1.1212 0.2786 1.0529 0.141 Uiso 0.50 1 calc PR A 2
H44N H 1.0597 0.3883 1.0606 0.141 Uiso 0.50 1 calc PR A 2
H44O H 1.1930 0.3902 1.0369 0.141 Uiso 0.50 1 calc PR A 2
C447 C 0.8728(11) 0.1702(8) 0.8418(9) 0.069(3) Uani 0.50 1 d P A 2
H44P H 0.8900 0.1165 0.8806 0.103 Uiso 0.50 1 calc PR A 2
H44Q H 0.8175 0.1173 0.7477 0.103 Uiso 0.50 1 calc PR A 2
H44R H 0.8234 0.2214 0.8783 0.103 Uiso 0.50 1 calc PR A 2
C45 C 1.00308(18) 0.47164(17) 0.88385(17) 0.0215(4) Uani 1 1 d . . .
H45 H 1.0347 0.5068 0.9748 0.026 Uiso 1 1 calc R A .
C46 C 0.97841(17) 0.55059(16) 0.82752(16) 0.0187(3) Uani 1 1 d . A .
C47 C 1.00338(16) 0.68185(16) 0.91638(16) 0.0180(3) Uani 1 1 d . . .
H47 H 1.0254 0.7042 1.0038 0.022 Uiso 1 1 calc R A .
N48 N 0.99822(14) 0.77200(13) 0.88659(13) 0.0167(3) Uani 1 1 d . A .
C51 C 1.02786(17) 0.89769(16) 0.99415(16) 0.0166(3) Uani 1 1 d . . .
C52 C 1.15325(17) 0.99285(17) 1.03961(17) 0.0205(4) Uani 1 1 d . A .
H52 H 1.2118 0.9750 0.9996 0.025 Uiso 1 1 calc R . .
C53 C 1.19031(18) 1.11396(17) 1.14451(17) 0.0224(4) Uani 1 1 d . . .
H53 H 1.2748 1.1773 1.1767 0.027 Uiso 1 1 calc R A .
C54 C 1.10120(19) 1.14015(17) 1.20109(17) 0.0243(4) Uani 1 1 d . A .
H54 H 1.1249 1.2217 1.2708 0.029 Uiso 1 1 calc R . .
C55 C 0.97620(19) 1.04488(18) 1.15406(18) 0.0239(4) Uani 1 1 d . . .
H55 H 0.9172 1.0641 1.1933 0.029 Uiso 1 1 calc R A .
C56 C 0.93640(17) 0.92162(17) 1.05007(17) 0.0194(4) Uani 1 1 d . A .
C57 C 0.79852(18) 0.82309(18) 1.00398(18) 0.0227(4) Uani 1 1 d . . .
H57A H 0.7883 0.8279 1.0806 0.027 Uiso 1 1 calc R A .
H57B H 0.7987 0.7378 0.9530 0.027 Uiso 1 1 calc R . .
C58 C 0.67374(17) 0.84307(18) 0.91910(17) 0.0219(4) Uani 1 1 d . A .
H58A H 0.6719 0.9271 0.9715 0.026 Uiso 1 1 calc R . .
H58B H 0.6864 0.8421 0.8447 0.026 Uiso 1 1 calc R . .
C61 C 0.53448(17) 0.74199(17) 0.86707(16) 0.0181(3) Uani 1 1 d . . .
C62 C 0.51030(18) 0.69534(18) 0.94748(17) 0.0225(4) Uani 1 1 d . A .
H62 H 0.5785 0.7309 1.0341 0.027 Uiso 1 1 calc R . .
C63 C 0.38832(18) 0.59817(18) 0.90227(18) 0.0214(4) Uani 1 1 d . . .
H63 H 0.3750 0.5705 0.9589 0.026 Uiso 1 1 calc R A .
C64 C 0.28657(17) 0.54213(17) 0.77398(17) 0.0200(4) Uani 1 1 d . A .
H64 H 0.2057 0.4748 0.7424 0.024 Uiso 1 1 calc R . .
C65 C 0.30623(17) 0.58732(17) 0.69274(17) 0.0201(4) Uani 1 1 d . . .
H65 H 0.2378 0.5499 0.6059 0.024 Uiso 1 1 calc R A .
C66 C 0.42591(17) 0.68715(16) 0.73831(16) 0.0161(3) Uani 1 1 d . A .
N67 N 0.43191(14) 0.73085(13) 0.64694(13) 0.0159(3) Uani 1 1 d . . .
C68 C 0.46520(17) 0.85308(17) 0.68927(16) 0.0182(3) Uani 1 1 d . A .
H68 H 0.4838 0.9057 0.7766 0.022 Uiso 1 1 calc R . .
C71 C 0.4252(2) 0.46611(19) 0.4245(2) 0.0303(4) Uani 1 1 d . . .
H71A H 0.5249 0.4968 0.4750 0.045 Uiso 1 1 calc R A .
H71B H 0.4002 0.4170 0.3320 0.045 Uiso 1 1 calc R . .
H71C H 0.3821 0.4126 0.4510 0.045 Uiso 1 1 calc R . .
C72 C 0.1609(2) 0.5801(2) 0.3678(2) 0.0361(5) Uani 1 1 d . . .
H72A H 0.1459 0.6609 0.3933 0.054 Uiso 0.50 1 calc PR A .
H72B H 0.1108 0.5302 0.3932 0.054 Uiso 0.50 1 calc PR . .
H72C H 0.1279 0.5340 0.2736 0.054 Uiso 0.50 1 calc PR . .
H72D H 0.1105 0.4892 0.3134 0.054 Uiso 0.50 1 calc PR . .
H72E H 0.1456 0.6198 0.3136 0.054 Uiso 0.50 1 calc PR . .
H72F H 0.1285 0.6160 0.4331 0.054 Uiso 0.50 1 calc PR . .
C73 C 0.7988(2) 0.7921(2) 0.64274(19) 0.0308(4) Uani 1 1 d . . .
H73A H 0.7215 0.7445 0.6460 0.046 Uiso 1 1 calc R . .
H73B H 0.7745 0.7720 0.5530 0.046 Uiso 1 1 calc R . .
H73C H 0.8206 0.8825 0.6969 0.046 Uiso 1 1 calc R . .
C74 C 1.1357(2) 0.82601(19) 0.71388(19) 0.0294(4) Uani 1 1 d . . .
H74A H 1.2052 0.7936 0.7485 0.044 Uiso 1 1 calc R . .
H74B H 1.1671 0.9175 0.7698 0.044 Uiso 1 1 calc R . .
H74C H 1.1207 0.8066 0.6260 0.044 Uiso 1 1 calc R . .
H18 H 0.516(2) 0.699(2) 0.2751(19) 0.024(5) Uiso 1 1 d . . .
H37 H 0.761(2) 0.429(2) 0.446(2) 0.023(5) Uiso 1 1 d . . .

loop_
_atom_site_aniso_label
_atom_site_aniso_U_11
_atom_site_aniso_U_22
_atom_site_aniso_U_33
_atom_site_aniso_U_23
_atom_site_aniso_U_13
_atom_site_aniso_U_12
Al1 0.0203(3) 0.0153(3) 0.0161(2) 0.0079(2) 0.0065(2) 0.0044(2)
Al2 0.0208(3) 0.0113(3) 0.0172(3) 0.0064(2) 0.0072(2) 0.0046(2)
O1 0.0277(6) 0.0152(6) 0.0189(6) 0.0093(5) 0.0114(5) 0.0083(5)
C11 0.0180(8) 0.0155(8) 0.0173(8) 0.0082(7) 0.0065(7) 0.0070(7)
C12 0.0201(8) 0.0173(9) 0.0174(8) 0.0103(7) 0.0079(7) 0.0073(7)
C13 0.0236(9) 0.0195(9) 0.0197(9) 0.0094(7) 0.0115(7) 0.0098(7)
C14 0.0230(9) 0.0155(9) 0.0226(9) 0.0107(7) 0.0106(7) 0.0080(7)
C141 0.0346(10) 0.0172(9) 0.0265(9) 0.0128(8) 0.0182(8) 0.0137(8)
C142 0.0720(16) 0.0283(12) 0.0349(12) 0.0174(10) 0.0298(11) 0.0279(12)
C143 0.0407(12) 0.0320(12) 0.0489(13) 0.0237(11) 0.0217(10) 0.0204(10)
C144 0.0440(12) 0.0219(10) 0.0436(12) 0.0165(10) 0.0228(10) 0.0131(9)
C15 0.0262(9) 0.0195(9) 0.0216(8) 0.0145(8) 0.0126(7) 0.0104(8)
C16 0.0184(8) 0.0189(9) 0.0177(8) 0.0102(7) 0.0075(7) 0.0077(7)
C17 0.0262(9) 0.0197(9) 0.0195(8) 0.0122(7) 0.0106(7) 0.0115(8)
C171 0.0319(10) 0.0351(12) 0.0191(9) 0.0113(9) 0.0076(8) 0.0148(9)
N18 0.0273(8) 0.0157(8) 0.0201(8) 0.0104(6) 0.0129(6) 0.0081(7)
C21 0.0261(9) 0.0178(9) 0.0140(8) 0.0100(7) 0.0095(7) 0.0073(7)
C22 0.0312(10) 0.0176(9) 0.0221(9) 0.0105(8) 0.0113(8) 0.0083(8)
C23 0.0297(10) 0.0214(10) 0.0334(11) 0.0131(9) 0.0089(8) 0.0020(8)
C24 0.0251(10) 0.0371(13) 0.0446(13) 0.0207(11) 0.0124(9) 0.0085(9)
C25 0.0309(10) 0.0275(11) 0.0364(11) 0.0175(9) 0.0143(9) 0.0150(9)
C26 0.0290(9) 0.0196(9) 0.0187(9) 0.0124(7) 0.0097(7) 0.0099(8)
C27 0.0329(10) 0.0181(9) 0.0191(8) 0.0091(8) 0.0104(8) 0.0130(8)
C28 0.0294(10) 0.0163(9) 0.0183(9) 0.0074(7) 0.0061(7) 0.0048(8)
C31 0.0200(8) 0.0153(9) 0.0177(8) 0.0058(7) 0.0083(7) 0.0041(7)
C32 0.0261(9) 0.0231(10) 0.0210(9) 0.0110(8) 0.0076(7) 0.0065(8)
C33 0.0200(9) 0.0245(10) 0.0148(8) 0.0035(7) 0.0041(7) 0.0014(8)
C34 0.0222(9) 0.0149(9) 0.0239(9) 0.0033(8) 0.0090(7) 0.0011(7)
C35 0.0238(9) 0.0173(9) 0.0239(9) 0.0102(8) 0.0087(7) 0.0054(7)
C36 0.0189(8) 0.0154(9) 0.0145(8) 0.0048(7) 0.0064(7) 0.0025(7)
N37 0.0272(8) 0.0106(7) 0.0165(7) 0.0041(6) 0.0051(6) 0.0057(6)
C38 0.0226(9) 0.0099(8) 0.0186(8) 0.0049(7) 0.0047(7) 0.0043(7)
C381 0.0277(10) 0.0372(12) 0.0232(10) 0.0076(9) 0.0120(8) 0.0095(9)
O4 0.0309(7) 0.0112(6) 0.0170(6) 0.0067(5) 0.0067(5) 0.0048(5)
C41 0.0161(8) 0.0133(8) 0.0186(8) 0.0078(7) 0.0047(6) 0.0040(7)
C42 0.0148(8) 0.0149(9) 0.0190(8) 0.0075(7) 0.0050(7) 0.0038(7)
C43 0.0224(9) 0.0116(8) 0.0224(9) 0.0064(7) 0.0049(7) 0.0051(7)
C44 0.0277(9) 0.0163(9) 0.0233(9) 0.0103(8) 0.0053(7) 0.0079(8)
C441 0.0488(12) 0.0188(10) 0.0273(10) 0.0140(9) 0.0072(9) 0.0126(9)
C442 0.32(2) 0.063(6) 0.058(6) 0.036(5) 0.037(10) 0.122(11)
C443 0.062(4) 0.070(5) 0.083(8) 0.067(6) -0.005(4) 0.019(4)
C444 0.067(5) 0.119(9) 0.140(9) 0.120(8) 0.049(7) 0.039(7)
C445 0.097(5) 0.094(8) 0.060(6) 0.062(6) 0.055(5) 0.084(6)
C446 0.180(13) 0.025(3) 0.021(3) 0.013(3) -0.006(5) 0.015(6)
C447 0.093(7) 0.057(5) 0.110(7) 0.068(5) 0.063(7) 0.041(5)
C45 0.0246(9) 0.0192(9) 0.0170(8) 0.0092(7) 0.0051(7) 0.0072(8)
C46 0.0176(8) 0.0138(8) 0.0185(8) 0.0060(7) 0.0046(7) 0.0045(7)
C47 0.0140(8) 0.0195(9) 0.0165(8) 0.0088(7) 0.0035(6) 0.0041(7)
N48 0.0162(7) 0.0112(7) 0.0156(7) 0.0042(6) 0.0036(5) 0.0025(6)
C51 0.0186(8) 0.0125(8) 0.0142(8) 0.0059(7) 0.0034(6) 0.0054(7)
C52 0.0201(9) 0.0189(9) 0.0200(8) 0.0082(7) 0.0087(7) 0.0057(7)
C53 0.0205(9) 0.0144(9) 0.0199(9) 0.0051(7) 0.0029(7) -0.0005(7)
C54 0.0299(10) 0.0151(9) 0.0190(9) 0.0041(7) 0.0077(7) 0.0061(8)
C55 0.0263(9) 0.0236(10) 0.0231(9) 0.0100(8) 0.0136(7) 0.0100(8)
C56 0.0190(8) 0.0183(9) 0.0186(8) 0.0106(7) 0.0045(7) 0.0058(7)
C57 0.0200(9) 0.0216(10) 0.0290(9) 0.0148(8) 0.0110(7) 0.0073(8)
C58 0.0196(9) 0.0223(10) 0.0197(9) 0.0118(8) 0.0056(7) 0.0012(7)
C61 0.0192(8) 0.0174(9) 0.0173(8) 0.0085(7) 0.0082(7) 0.0055(7)
C62 0.0215(9) 0.0284(10) 0.0163(8) 0.0123(8) 0.0067(7) 0.0062(8)
C63 0.0274(9) 0.0236(10) 0.0238(9) 0.0163(8) 0.0158(8) 0.0116(8)
C64 0.0177(8) 0.0172(9) 0.0288(9) 0.0132(8) 0.0121(7) 0.0064(7)
C65 0.0185(8) 0.0205(9) 0.0198(8) 0.0104(7) 0.0064(7) 0.0076(7)
C66 0.0208(8) 0.0160(8) 0.0152(8) 0.0088(7) 0.0098(7) 0.0086(7)
N67 0.0173(7) 0.0162(7) 0.0163(7) 0.0106(6) 0.0068(6) 0.0053(6)
C68 0.0195(8) 0.0213(9) 0.0169(8) 0.0106(7) 0.0088(7) 0.0095(7)
C71 0.0409(11) 0.0188(10) 0.0328(11) 0.0123(9) 0.0188(9) 0.0104(9)
C72 0.0260(10) 0.0516(15) 0.0254(10) 0.0194(10) 0.0076(8) 0.0088(10)
C73 0.0346(11) 0.0306(11) 0.0266(10) 0.0135(9) 0.0111(8) 0.0175(9)
C74 0.0328(10) 0.0198(10) 0.0296(10) 0.0062(8) 0.0171(8) 0.0046(8)

loop_
_atom_type_symbol
_atom_type_description
_atom_type_scat_dispersion_real
_atom_type_scat_dispersion_imag
_atom_type_scat_source
C C 0.0033 0.0016 'International Tables Vol C Tables 4.2.6.8 and 6.1.1.4'
H H 0.0000 0.0000 'International Tables Vol C Tables 4.2.6.8 and 6.1.1.4'
N N 0.0061 0.0033 'International Tables Vol C Tables 4.2.6.8 and 6.1.1.4'
O O 0.0106 0.0060 'International Tables Vol C Tables 4.2.6.8 and 6.1.1.4'
Al Al 0.0645 0.0514 'International Tables Vol C Tables 4.2.6.8 and 6.1.1.4'

loop_
_geom_angle_atom_site_label_1
_geom_angle_atom_site_label_2
_geom_angle_atom_site_label_3
_geom_angle
_geom_angle_site_symmetry_1
_geom_angle_site_symmetry_3
_geom_angle_publ_flag
O1 Al1 C71 112.12(8) . . ?
O1 Al1 C72 107.87(8) . . ?
C71 Al1 C72 119.42(10) . . ?
O1 Al1 N67 94.24(6) . . ?
C71 Al1 N67 111.90(7) . . ?
C72 Al1 N67 108.33(8) . . ?
O4 Al2 C73 111.32(8) . . ?
O4 Al2 C74 111.76(7) . . ?
C73 Al2 C74 119.32(9) . . ?
O4 Al2 N48 93.79(6) . . ?
C73 Al2 N48 108.78(7) . . ?
C74 Al2 N48 108.78(8) . . ?
C11 O1 Al1 125.18(11) . . ?
O1 C11 C16 120.38(15) . . ?
O1 C11 C12 121.10(15) . . ?
C16 C11 C12 118.52(15) . . ?
C13 C12 C11 119.79(15) . . ?
C13 C12 C68 117.06(15) . . ?
C11 C12 C68 123.13(15) . . ?
C14 C13 C12 122.25(16) . . ?
C14 C13 H13 118.9 . . ?
C12 C13 H13 118.9 . . ?
C13 C14 C15 116.34(16) . . ?
C13 C14 C141 122.69(15) . . ?
C15 C14 C141 120.71(15) . . ?
C142 C141 C144 108.72(17) . . ?
C142 C141 C14 111.55(15) . . ?
C144 C141 C14 111.48(15) . . ?
C142 C141 C143 108.47(17) . . ?
C144 C141 C143 109.31(16) . . ?
C14 C141 C143 107.24(16) . . ?
C141 C142 H14A 109.5 . . ?
C141 C142 H14B 109.5 . . ?
H14A C142 H14B 109.5 . . ?
C141 C142 H14C 109.5 . . ?
H14A C142 H14C 109.5 . . ?
H14B C142 H14C 109.5 . . ?
C141 C143 H14D 109.5 . . ?
C141 C143 H14E 109.5 . . ?
H14D C143 H14E 109.5 . . ?
C141 C143 H14F 109.5 . . ?
H14D C143 H14F 109.5 . . ?
H14E C143 H14F 109.5 . . ?
C141 C144 H14G 109.5 . . ?
C141 C144 H14H 109.5 . . ?
H14G C144 H14H 109.5 . . ?
C141 C144 H14I 109.5 . . ?
H14G C144 H14I 109.5 . . ?
H14H C144 H14I 109.5 . . ?
C16 C15 C14 123.90(15) . . ?
C16 C15 H15 118.1 . . ?
C14 C15 H15 118.1 . . ?
C15 C16 C11 118.98(15) . . ?
C15 C16 C17 119.92(14) . . ?
C11 C16 C17 120.42(15) . . ?
N18 C17 C16 116.15(13) . . ?
N18 C17 C171 108.42(15) . . ?
C16 C17 C171 108.95(14) . . ?
N18 C17 H17 107.7 . . ?
C16 C17 H17 107.7 . . ?
C171 C17 H17 107.7 . . ?
C17 C171 H17A 109.5 . . ?
C17 C171 H17B 109.5 . . ?
H17A C171 H17B 109.5 . . ?
C17 C171 H17C 109.5 . . ?
H17A C171 H17C 109.5 . . ?
H17B C171 H17C 109.5 . . ?
C21 N18 C17 122.05(15) . . ?
C21 N18 H18 110.4(12) . . ?
C17 N18 H18 110.9(13) . . ?
N18 C21 C22 122.54(15) . . ?
N18 C21 C26 118.96(16) . . ?
C22 C21 C26 118.41(16) . . ?
C23 C22 C21 121.05(17) . . ?
C23 C22 H22 119.5 . . ?
C21 C22 H22 119.5 . . ?
C24 C23 C22 120.61(19) . . ?
C24 C23 H23 119.7 . . ?
C22 C23 H23 119.7 . . ?
C23 C24 C25 118.50(19) . . ?
C23 C24 H24 120.7 . . ?
C25 C24 H24 120.7 . . ?
C26 C25 C24 122.78(18) . . ?
C26 C25 H25 118.6 . . ?
C24 C25 H25 118.6 . . ?
C25 C26 C21 118.64(17) . . ?
C25 C26 C27 119.41(16) . . ?
C21 C26 C27 121.92(16) . . ?
C26 C27 C28 113.40(14) . . ?
C26 C27 H27A 108.9 . . ?
C28 C27 H27A 108.9 . . ?
C26 C27 H27B 108.9 . . ?
C28 C27 H27B 108.9 . . ?
H27A C27 H27B 107.7 . . ?
C31 C28 C27 114.97(14) . . ?
C31 C28 H28A 108.5 . . ?
C27 C28 H28A 108.5 . . ?
C31 C28 H28B 108.5 . . ?
C27 C28 H28B 108.5 . . ?
H28A C28 H28B 107.5 . . ?
C32 C31 C36 117.93(16) . . ?
C32 C31 C28 121.72(15) . . ?
C36 C31 C28 120.33(14) . . ?
C33 C32 C31 122.40(16) . . ?
C33 C32 H32 118.8 . . ?
C31 C32 H32 118.8 . . ?
C34 C33 C32 119.02(16) . . ?
C34 C33 H33 120.5 . . ?
C32 C33 H33 120.5 . . ?
C33 C34 C35 120.45(17) . . ?
C33 C34 H34 119.8 . . ?
C35 C34 H34 119.8 . . ?
C34 C35 C36 121.07(16) . . ?
C34 C35 H35 119.5 . . ?
C36 C35 H35 119.5 . . ?
N37 C36 C35 120.57(15) . . ?
N37 C36 C31 120.47(15) . . ?
C35 C36 C31 118.93(15) . . ?
C36 N37 C38 120.78(14) . . ?
C36 N37 H37 116.1(13) . . ?
C38 N37 H37 108.9(13) . . ?
N37 C38 C42 110.66(13) . . ?
N37 C38 C381 111.76(15) . . ?
C42 C38 C381 111.56(14) . . ?
N37 C38 H38 107.5 . . ?
C42 C38 H38 107.5 . . ?
C381 C38 H38 107.5 . . ?
C38 C381 H38A 109.5 . . ?
C38 C381 H38B 109.5 . . ?
H38A C381 H38B 109.5 . . ?
C38 C381 H38C 109.5 . . ?
H38A C381 H38C 109.5 . . ?
H38B C381 H38C 109.5 . . ?
C41 O4 Al2 131.33(11) . . ?
O4 C41 C42 120.59(15) . . ?
O4 C41 C46 121.38(15) . . ?
C42 C41 C46 118.03(14) . . ?
C43 C42 C41 119.07(15) . . ?
C43 C42 C38 119.34(15) . . ?
C41 C42 C38 121.55(14) . . ?
C42 C43 C44 124.05(16) . . ?
C42 C43 H43 118.0 . . ?
C44 C43 H43 118.0 . . ?
C45 C44 C43 116.19(15) . . ?
C45 C44 C441 121.47(16) . . ?
C43 C44 C441 122.33(16) . . ?
C442 C441 C444 111.5(8) . . ?
C442 C441 C446 126.5(7) . . ?
C444 C441 C446 80.5(6) . . ?
C442 C441 C445 23.1(9) . . ?
C444 C441 C445 128.3(6) . . ?
C446 C441 C445 109.4(6) . . ?
C442 C441 C443 108.8(7) . . ?
C444 C441 C443 109.1(6) . . ?
C446 C441 C443 29.1(6) . . ?
C445 C441 C443 87.1(6) . . ?
C442 C441 C44 110.7(5) . . ?
C444 C441 C44 109.6(4) . . ?
C446 C441 C44 113.2(4) . . ?
C445 C441 C44 111.6(4) . . ?
C443 C441 C44 107.0(4) . . ?
C442 C441 C447 83.4(8) . . ?
C444 C441 C447 32.0(5) . . ?
C446 C441 C447 109.8(6) . . ?
C445 C441 C447 104.6(6) . . ?
C443 C441 C447 135.6(5) . . ?
C44 C441 C447 107.8(4) . . ?
C441 C442 H44A 109.5 . . ?
C441 C442 H44B 109.5 . . ?
H44A C442 H44B 109.5 . . ?
C441 C442 H44C 109.5 . . ?
H44A C442 H44C 109.5 . . ?
H44B C442 H44C 109.5 . . ?
C441 C443 H44D 109.5 . . ?
C441 C443 H44E 109.5 . . ?
H44D C443 H44E 109.5 . . ?
C441 C443 H44F 109.5 . . ?
H44D C443 H44F 109.5 . . ?
H44E C443 H44F 109.5 . . ?
C441 C444 H44G 109.5 . . ?
C441 C444 H44H 109.5 . . ?
H44G C444 H44H 109.5 . . ?
C441 C444 H44I 109.5 . . ?
H44G C444 H44I 109.5 . . ?
H44H C444 H44I 109.5 . . ?
C441 C445 H44J 109.5 . . ?
C441 C445 H44K 109.5 . . ?
H44J C445 H44K 109.5 . . ?
C441 C445 H44L 109.5 . . ?
H44J C445 H44L 109.5 . . ?
H44K C445 H44L 109.5 . . ?
C441 C446 H44M 109.5 . . ?
C441 C446 H44N 109.5 . . ?
H44M C446 H44N 109.5 . . ?
C441 C446 H44O 109.5 . . ?
H44M C446 H44O 109.5 . . ?
H44N C446 H44O 109.5 . . ?
C441 C447 H44P 109.5 . . ?
C441 C447 H44Q 109.5 . . ?
H44P C447 H44Q 109.5 . . ?
C441 C447 H44R 109.5 . . ?
H44P C447 H44R 109.5 . . ?
H44Q C447 H44R 109.5 . . ?
C44 C45 C46 122.01(16) . . ?
C44 C45 H45 119.0 . . ?
C46 C45 H45 119.0 . . ?
C45 C46 C41 120.39(15) . . ?
C45 C46 C47 116.63(15) . . ?
C41 C46 C47 122.98(15) . . ?
N48 C47 C46 126.25(16) . . ?
N48 C47 H47 116.9 . . ?
C46 C47 H47 116.9 . . ?
C47 N48 C51 116.02(14) . . ?
C47 N48 Al2 122.94(12) . . ?
C51 N48 Al2 120.98(10) . . ?
C56 C51 C52 121.73(16) . . ?
C56 C51 N48 121.68(15) . . ?
C52 C51 N48 116.58(15) . . ?
C53 C52 C51 119.75(16) . . ?
C53 C52 H52 120.1 . . ?
C51 C52 H52 120.1 . . ?
C54 C53 C52 119.58(17) . . ?
C54 C53 H53 120.2 . . ?
C52 C53 H53 120.2 . . ?
C53 C54 C55 120.04(17) . . ?
C53 C54 H54 120.0 . . ?
C55 C54 H54 120.0 . . ?
C54 C55 C56 121.99(17) . . ?
C54 C55 H55 119.0 . . ?
C56 C55 H55 119.0 . . ?
C55 C56 C51 116.90(16) . . ?
C55 C56 C57 118.97(16) . . ?
C51 C56 C57 124.13(16) . . ?
C56 C57 C58 112.46(14) . . ?
C56 C57 H57A 109.1 . . ?
C58 C57 H57A 109.1 . . ?
C56 C57 H57B 109.1 . . ?
C58 C57 H57B 109.1 . . ?
H57A C57 H57B 107.8 . . ?
C61 C58 C57 113.40(14) . . ?
C61 C58 H58A 108.9 . . ?
C57 C58 H58A 108.9 . . ?
C61 C58 H58B 108.9 . . ?
C57 C58 H58B 108.9 . . ?
H58A C58 H58B 107.7 . . ?
C62 C61 C66 116.37(15) . . ?
C62 C61 C58 119.85(15) . . ?
C66 C61 C58 123.75(15) . . ?
C63 C62 C61 122.11(16) . . ?
C63 C62 H62 118.9 . . ?
C61 C62 H62 118.9 . . ?
C64 C63 C62 120.31(16) . . ?
C64 C63 H63 119.8 . . ?
C62 C63 H63 119.8 . . ?
C63 C64 C65 119.00(16) . . ?
C63 C64 H64 120.5 . . ?
C65 C64 H64 120.5 . . ?
C64 C65 C66 121.09(15) . . ?
C64 C65 H65 119.5 . . ?
C66 C65 H65 119.5 . . ?
C65 C66 C61 121.00(15) . . ?
C65 C66 N67 116.26(14) . . ?
C61 C66 N67 122.74(15) . . ?
C68 N67 C66 117.60(14) . . ?
C68 N67 Al1 119.18(11) . . ?
C66 N67 Al1 122.35(11) . . ?
N67 C68 C12 125.89(15) . . ?
N67 C68 H68 117.1 . . ?
C12 C68 H68 117.1 . . ?
Al1 C71 H71A 109.5 . . ?
Al1 C71 H71B 109.5 . . ?
H71A C71 H71B 109.5 . . ?
Al1 C71 H71C 109.5 . . ?
H71A C71 H71C 109.5 . . ?
H71B C71 H71C 109.5 . . ?
Al1 C72 H72A 109.5 . . ?
Al1 C72 H72B 109.5 . . ?
H72A C72 H72B 109.5 . . ?
Al1 C72 H72C 109.5 . . ?
H72A C72 H72C 109.5 . . ?
H72B C72 H72C 109.5 . . ?
Al1 C72 H72D 109.5 . . ?
H72A C72 H72D 141.1 . . ?
H72B C72 H72D 56.3 . . ?
H72C C72 H72D 56.3 . . ?
Al1 C72 H72E 109.5 . . ?
H72A C72 H72E 56.3 . . ?
H72B C72 H72E 141.1 . . ?
H72C C72 H72E 56.3 . . ?
H72D C72 H72E 109.5 . . ?
Al1 C72 H72F 109.5 . . ?
H72A C72 H72F 56.3 . . ?
H72B C72 H72F 56.3 . . ?
H72C C72 H72F 141.1 . . ?
H72D C72 H72F 109.5 . . ?
H72E C72 H72F 109.5 . . ?
Al2 C73 H73A 109.5 . . ?
Al2 C73 H73B 109.5 . . ?
H73A C73 H73B 109.5 . . ?
Al2 C73 H73C 109.5 . . ?
H73A C73 H73C 109.5 . . ?
H73B C73 H73C 109.5 . . ?
Al2 C74 H74A 109.5 . . ?
Al2 C74 H74B 109.5 . . ?
H74A C74 H74B 109.5 . . ?
Al2 C74 H74C 109.5 . . ?
H74A C74 H74C 109.5 . . ?
H74B C74 H74C 109.5 . . ?

loop_
_geom_bond_atom_site_label_1
_geom_bond_atom_site_label_2
_geom_bond_distance
_geom_bond_site_symmetry_2
_geom_bond_publ_flag
Al1 O1 1.7766(13) . ?
Al1 C71 1.941(2) . ?
Al1 C72 1.959(2) . ?
Al1 N67 1.9723(15) . ?
Al2 O4 1.7858(13) . ?
Al2 C73 1.9499(19) . ?
Al2 C74 1.950(2) . ?
Al2 N48 1.9727(14) . ?
O1 C11 1.332(2) . ?
C11 C16 1.403(2) . ?
C11 C12 1.416(2) . ?
C12 C13 1.408(2) . ?
C12 C68 1.437(2) . ?
C13 C14 1.374(2) . ?
C13 H13 0.9300 . ?
C14 C15 1.404(2) . ?
C14 C141 1.534(2) . ?
C141 C142 1.520(3) . ?
C141 C144 1.527(3) . ?
C141 C143 1.546(3) . ?
C142 H14A 0.9600 . ?
C142 H14B 0.9600 . ?
C142 H14C 0.9600 . ?
C143 H14D 0.9600 . ?
C143 H14E 0.9600 . ?
C143 H14F 0.9600 . ?
C144 H14G 0.9600 . ?
C144 H14H 0.9600 . ?
C144 H14I 0.9600 . ?
C15 C16 1.382(2) . ?
C15 H15 0.9300 . ?
C16 C17 1.522(2) . ?
C17 N18 1.463(2) . ?
C17 C171 1.532(3) . ?
C17 H17 0.9800 . ?
C171 H17A 0.9600 . ?
C171 H17B 0.9600 . ?
C171 H17C 0.9600 . ?
N18 C21 1.392(2) . ?
N18 H18 0.90(2) . ?
C21 C22 1.401(2) . ?
C21 C26 1.415(2) . ?
C22 C23 1.385(3) . ?
C22 H22 0.9300 . ?
C23 C24 1.379(3) . ?
C23 H23 0.9300 . ?
C24 C25 1.383(3) . ?
C24 H24 0.9300 . ?
C25 C26 1.382(3) . ?
C25 H25 0.9300 . ?
C26 C27 1.513(3) . ?
C27 C28 1.532(2) . ?
C27 H27A 0.9700 . ?
C27 H27B 0.9700 . ?
C28 C31 1.516(2) . ?
C28 H28A 0.9700 . ?
C28 H28B 0.9700 . ?
C31 C32 1.391(2) . ?
C31 C36 1.416(2) . ?
C32 C33 1.387(3) . ?
C32 H32 0.9300 . ?
C33 C34 1.374(3) . ?
C33 H33 0.9300 . ?
C34 C35 1.381(2) . ?
C34 H34 0.9300 . ?
C35 C36 1.400(2) . ?
C35 H35 0.9300 . ?
C36 N37 1.393(2) . ?
N37 C38 1.463(2) . ?
N37 H37 0.85(2) . ?
C38 C42 1.517(2) . ?
C38 C381 1.519(3) . ?
C38 H38 0.9800 . ?
C381 H38A 0.9600 . ?
C381 H38B 0.9600 . ?
C381 H38C 0.9600 . ?
O4 C41 1.329(2) . ?
C41 C42 1.403(2) . ?
C41 C46 1.413(2) . ?
C42 C43 1.384(2) . ?
C43 C44 1.400(3) . ?
C43 H43 0.9300 . ?
C44 C45 1.378(2) . ?
C44 C441 1.535(2) . ?
C441 C442 1.489(12) . ?
C441 C444 1.499(11) . ?
C441 C446 1.502(9) . ?
C441 C445 1.506(8) . ?
C441 C443 1.525(10) . ?
C441 C447 1.550(11) . ?
C442 H44A 0.9600 . ?
C442 H44B 0.9600 . ?
C442 H44C 0.9600 . ?
C443 H44D 0.9600 . ?
C443 H44E 0.9600 . ?
C443 H44F 0.9600 . ?
C444 H44G 0.9600 . ?
C444 H44H 0.9600 . ?
C444 H44I 0.9600 . ?
C445 H44J 0.9600 . ?
C445 H44K 0.9600 . ?
C445 H44L 0.9600 . ?
C446 H44M 0.9600 . ?
C446 H44N 0.9600 . ?
C446 H44O 0.9600 . ?
C447 H44P 0.9600 . ?
C447 H44Q 0.9600 . ?
C447 H44R 0.9600 . ?
C45 C46 1.404(2) . ?
C45 H45 0.9300 . ?
C46 C47 1.434(2) . ?
C47 N48 1.291(2) . ?
C47 H47 0.9300 . ?
N48 C51 1.451(2) . ?
C51 C56 1.393(2) . ?
C51 C52 1.394(2) . ?
C52 C53 1.383(2) . ?
C52 H52 0.9300 . ?
C53 C54 1.379(3) . ?
C53 H53 0.9300 . ?
C54 C55 1.387(3) . ?
C54 H54 0.9300 . ?
C55 C56 1.390(2) . ?
C55 H55 0.9300 . ?
C56 C57 1.510(2) . ?
C57 C58 1.530(2) . ?
C57 H57A 0.9700 . ?
C57 H57B 0.9700 . ?
C58 C61 1.516(2) . ?
C58 H58A 0.9700 . ?
C58 H58B 0.9700 . ?
C61 C62 1.400(2) . ?
C61 C66 1.407(2) . ?
C62 C63 1.382(3) . ?
C62 H62 0.9300 . ?
C63 C64 1.375(2) . ?
C63 H63 0.9300 . ?
C64 C65 1.381(2) . ?
C64 H64 0.9300 . ?
C65 C66 1.382(2) . ?
C65 H65 0.9300 . ?
C66 N67 1.443(2) . ?
N67 C68 1.294(2) . ?
C68 H68 0.9300 . ?
C71 H71A 0.9600 . ?
C71 H71B 0.9600 . ?
C71 H71C 0.9600 . ?
C72 H72A 0.9600 . ?
C72 H72B 0.9600 . ?
C72 H72C 0.9600 . ?
C72 H72D 0.9600 . ?
C72 H72E 0.9600 . ?
C72 H72F 0.9600 . ?
C73 H73A 0.9600 . ?
C73 H73B 0.9600 . ?
C73 H73C 0.9600 . ?
C74 H74A 0.9600 . ?
C74 H74B 0.9600 . ?
C74 H74C 0.9600 . ?

loop_
_geom_torsion_atom_site_label_1
_geom_torsion_atom_site_label_2
_geom_torsion_atom_site_label_3
_geom_torsion_atom_site_label_4
_geom_torsion
_geom_torsion_site_symmetry_1
_geom_torsion_site_symmetry_2
_geom_torsion_site_symmetry_3
_geom_torsion_site_symmetry_4
_geom_torsion_publ_flag
C71 Al1 O1 C11 -152.83(13) . . . . ?
C72 Al1 O1 C11 73.70(14) . . . . ?
N67 Al1 O1 C11 -37.12(13) . . . . ?
Al1 O1 C11 C16 -152.12(12) . . . . ?
Al1 O1 C11 C12 27.0(2) . . . . ?
O1 C11 C12 C13 -175.52(15) . . . . ?
C16 C11 C12 C13 3.6(2) . . . . ?
O1 C11 C12 C68 2.8(2) . . . . ?
C16 C11 C12 C68 -178.06(15) . . . . ?
C11 C12 C13 C14 0.8(3) . . . . ?
C68 C12 C13 C14 -177.68(16) . . . . ?
C12 C13 C14 C15 -3.9(3) . . . . ?
C12 C13 C14 C141 170.20(16) . . . . ?
C13 C14 C141 C142 11.9(3) . . . . ?
C15 C14 C141 C142 -174.25(18) . . . . ?
C13 C14 C141 C144 133.66(18) . . . . ?
C15 C14 C141 C144 -52.5(2) . . . . ?
C13 C14 C141 C143 -106.7(2) . . . . ?
C15 C14 C141 C143 67.1(2) . . . . ?
C13 C14 C15 C16 2.9(3) . . . . ?
C141 C14 C15 C16 -171.35(16) . . . . ?
C14 C15 C16 C11 1.4(3) . . . . ?
C14 C15 C16 C17 171.95(16) . . . . ?
O1 C11 C16 C15 174.55(15) . . . . ?
C12 C11 C16 C15 -4.6(2) . . . . ?
O1 C11 C16 C17 4.0(2) . . . . ?
C12 C11 C16 C17 -175.09(15) . . . . ?
C15 C16 C17 N18 144.64(16) . . . . ?
C11 C16 C17 N18 -44.9(2) . . . . ?
C15 C16 C17 C171 -92.61(19) . . . . ?
C11 C16 C17 C171 77.83(19) . . . . ?
C16 C17 N18 C21 -76.6(2) . . . . ?
C171 C17 N18 C21 160.35(15) . . . . ?
C17 N18 C21 C22 -2.0(2) . . . . ?
C17 N18 C21 C26 -178.53(14) . . . . ?
N18 C21 C22 C23 -175.84(17) . . . . ?
C26 C21 C22 C23 0.7(2) . . . . ?
C21 C22 C23 C24 -0.5(3) . . . . ?
C22 C23 C24 C25 0.1(3) . . . . ?
C23 C24 C25 C26 0.1(3) . . . . ?
C24 C25 C26 C21 0.2(3) . . . . ?
C24 C25 C26 C27 178.40(18) . . . . ?
N18 C21 C26 C25 176.13(16) . . . . ?
C22 C21 C26 C25 -0.5(2) . . . . ?
N18 C21 C26 C27 -2.1(2) . . . . ?
C22 C21 C26 C27 -178.73(15) . . . . ?
C25 C26 C27 C28 82.4(2) . . . . ?
C21 C26 C27 C28 -99.38(18) . . . . ?
C26 C27 C28 C31 -171.57(15) . . . . ?
C27 C28 C31 C32 -19.9(2) . . . . ?
C27 C28 C31 C36 158.39(15) . . . . ?
C36 C31 C32 C33 -3.2(3) . . . . ?
C28 C31 C32 C33 175.19(17) . . . . ?
C31 C32 C33 C34 -0.7(3) . . . . ?
C32 C33 C34 C35 2.3(3) . . . . ?
C33 C34 C35 C36 0.0(3) . . . . ?
C34 C35 C36 N37 173.82(16) . . . . ?
C34 C35 C36 C31 -3.9(3) . . . . ?
C32 C31 C36 N37 -172.38(16) . . . . ?
C28 C31 C36 N37 9.3(2) . . . . ?
C32 C31 C36 C35 5.3(2) . . . . ?
C28 C31 C36 C35 -173.02(16) . . . . ?
C35 C36 N37 C38 43.3(2) . . . . ?
C31 C36 N37 C38 -139.01(17) . . . . ?
C36 N37 C38 C42 -167.18(15) . . . . ?
C36 N37 C38 C381 67.8(2) . . . . ?
C73 Al2 O4 C41 -124.14(15) . . . . ?
C74 Al2 O4 C41 99.66(16) . . . . ?
N48 Al2 O4 C41 -12.29(15) . . . . ?
Al2 O4 C41 C42 -173.24(12) . . . . ?
Al2 O4 C41 C46 7.5(2) . . . . ?
O4 C41 C42 C43 175.56(15) . . . . ?
C46 C41 C42 C43 -5.1(2) . . . . ?
O4 C41 C42 C38 -1.9(2) . . . . ?
C46 C41 C42 C38 177.38(15) . . . . ?
N37 C38 C42 C43 136.48(16) . . . . ?
C381 C38 C42 C43 -98.42(19) . . . . ?
N37 C38 C42 C41 -46.1(2) . . . . ?
C381 C38 C42 C41 79.0(2) . . . . ?
C41 C42 C43 C44 1.3(3) . . . . ?
C38 C42 C43 C44 178.79(16) . . . . ?
C42 C43 C44 C45 3.0(3) . . . . ?
C42 C43 C44 C441 -178.19(18) . . . . ?
C45 C44 C441 C442 -165.0(8) . . . . ?
C43 C44 C441 C442 16.2(8) . . . . ?
C45 C44 C441 C444 71.5(5) . . . . ?
C43 C44 C441 C444 -107.2(5) . . . . ?
C45 C44 C441 C446 -16.4(6) . . . . ?
C43 C44 C441 C446 164.8(6) . . . . ?
C45 C44 C441 C445 -140.3(5) . . . . ?
C43 C44 C441 C445 40.9(5) . . . . ?
C45 C44 C441 C443 -46.7(5) . . . . ?
C43 C44 C441 C443 134.6(5) . . . . ?
C45 C44 C441 C447 105.3(4) . . . . ?
C43 C44 C441 C447 -73.4(4) . . . . ?
C43 C44 C45 C46 -3.2(3) . . . . ?
C441 C44 C45 C46 177.91(17) . . . . ?
C44 C45 C46 C41 -0.6(3) . . . . ?
C44 C45 C46 C47 179.51(17) . . . . ?
O4 C41 C46 C45 -175.82(16) . . . . ?
C42 C41 C46 C45 4.9(2) . . . . ?
O4 C41 C46 C47 4.0(3) . . . . ?
C42 C41 C46 C47 -175.24(15) . . . . ?
C45 C46 C47 N48 173.91(16) . . . . ?
C41 C46 C47 N48 -6.0(3) . . . . ?
C46 C47 N48 C51 -179.90(15) . . . . ?
C46 C47 N48 Al2 -2.6(2) . . . . ?
O4 Al2 N48 C47 9.41(14) . . . . ?
C73 Al2 N48 C47 123.45(14) . . . . ?
C74 Al2 N48 C47 -105.10(14) . . . . ?
O4 Al2 N48 C51 -173.43(12) . . . . ?
C73 Al2 N48 C51 -59.38(14) . . . . ?
C74 Al2 N48 C51 72.06(13) . . . . ?
C47 N48 C51 C56 -69.17(19) . . . . ?
Al2 N48 C51 C56 113.48(15) . . . . ?
C47 N48 C51 C52 110.14(17) . . . . ?
Al2 N48 C51 C52 -67.21(17) . . . . ?
C56 C51 C52 C53 1.2(2) . . . . ?
N48 C51 C52 C53 -178.11(14) . . . . ?
C51 C52 C53 C54 -1.5(3) . . . . ?
C52 C53 C54 C55 0.9(3) . . . . ?
C53 C54 C55 C56 0.0(3) . . . . ?
C54 C55 C56 C51 -0.3(2) . . . . ?
C54 C55 C56 C57 -179.80(16) . . . . ?
C52 C51 C56 C55 -0.3(2) . . . . ?
N48 C51 C56 C55 178.95(14) . . . . ?
C52 C51 C56 C57 179.18(15) . . . . ?
N48 C51 C56 C57 -1.5(2) . . . . ?
C55 C56 C57 C58 77.0(2) . . . . ?
C51 C56 C57 C58 -102.54(19) . . . . ?
C56 C57 C58 C61 177.68(15) . . . . ?
C57 C58 C61 C62 38.3(2) . . . . ?
C57 C58 C61 C66 -139.66(17) . . . . ?
C66 C61 C62 C63 1.8(3) . . . . ?
C58 C61 C62 C63 -176.30(17) . . . . ?
C61 C62 C63 C64 1.1(3) . . . . ?
C62 C63 C64 C65 -2.1(3) . . . . ?
C63 C64 C65 C66 0.1(2) . . . . ?
C64 C65 C66 C61 3.0(2) . . . . ?
C64 C65 C66 N67 -176.86(14) . . . . ?
C62 C61 C66 C65 -3.8(2) . . . . ?
C58 C61 C66 C65 174.20(17) . . . . ?
C62 C61 C66 N67 176.02(15) . . . . ?
C58 C61 C66 N67 -6.0(2) . . . . ?
C65 C66 N67 C68 130.10(16) . . . . ?
C61 C66 N67 C68 -49.7(2) . . . . ?
C65 C66 N67 Al1 -39.14(18) . . . . ?
C61 C66 N67 Al1 141.02(13) . . . . ?
O1 Al1 N67 C68 27.91(13) . . . . ?
C71 Al1 N67 C68 143.81(13) . . . . ?
C72 Al1 N67 C68 -82.50(14) . . . . ?
O1 Al1 N67 C66 -163.01(12) . . . . ?
C71 Al1 N67 C66 -47.11(14) . . . . ?
C72 Al1 N67 C66 86.58(14) . . . . ?
C66 N67 C68 C12 -179.66(15) . . . . ?
Al1 N67 C68 C12 -10.1(2) . . . . ?
C13 C12 C68 N67 168.31(16) . . . . ?
C11 C12 C68 N67 -10.1(3) . . . . ?
